data_7120879
loop_
_publ_author_name
'Wu, Xiao-Feng'
'Zhu, Fengxiang'
'Spannenberg, Anke'

_publ_section_title
;
 Rhodium-Catalyzed Carbonylative Synthesis of Silyl-Substituted Indenones
;
_journal_name_full 'Chemical Communications'
_journal_paper_doi 10.1039/C7CC08210J
_journal_year 2017
_chemical_formula_sum 'C33 H24 O Si'
_chemical_formula_weight 464.61
_space_group_crystal_system triclinic
_space_group_IT_number 2
_space_group_name_Hall '-P 1'
_space_group_name_H-M_alt 'P -1'
_symmetry_space_group_name_Hall '-P 1'
_symmetry_space_group_name_H-M 'P -1'
_atom_sites_solution_hydrogens geom
_audit_creation_method SHELXL-2014/7
_audit_update_record
;
2017-06-23 deposited with the CCDC.
2017-11-16 downloaded from the CCDC.
;
_cell_angle_alpha 86.5614(6)
_cell_angle_beta 85.1575(6)
_cell_angle_gamma 79.7560(6)
_cell_formula_units_Z 2
_cell_length_a 7.8675(3)
_cell_length_b 10.1106(4)
_cell_length_c 15.6264(6)
_cell_measurement_reflns_used 9886
_cell_measurement_temperature 150(2)
_cell_measurement_theta_max 30.53
_cell_measurement_theta_min 2.38
_cell_volume 1217.54(8)
_computing_cell_refinement 'SAINT (Bruker, 2013)'
_computing_data_collection 'APEX2 (Bruker, 2014)'
_computing_data_reduction SAINT
_computing_structure_refinement 'SHELXL-2014/7 (Sheldrick, 2015)'
_computing_structure_solution 'SHELXS-97 (Sheldrick, 2008)'
_diffrn_ambient_temperature 150(2)
_diffrn_detector_area_resol_mean 8.3333
_diffrn_measured_fraction_theta_full 1.000
_diffrn_measured_fraction_theta_max 1.000
_diffrn_measurement_device_type 'Bruker APEX-II CCD'
_diffrn_measurement_method '\f and \w scans'
_diffrn_radiation_type MoK\a
_diffrn_radiation_wavelength 0.71073
_diffrn_reflns_av_R_equivalents 0.0233
_diffrn_reflns_av_unetI/netI 0.0135
_diffrn_reflns_Laue_measured_fraction_full 1.000
_diffrn_reflns_Laue_measured_fraction_max 1.000
_diffrn_reflns_limit_h_max 10
_diffrn_reflns_limit_h_min -10
_diffrn_reflns_limit_k_max 13
_diffrn_reflns_limit_k_min -13
_diffrn_reflns_limit_l_max 20
_diffrn_reflns_limit_l_min -20
_diffrn_reflns_number 41556
_diffrn_reflns_point_group_measured_fraction_full 1.000
_diffrn_reflns_point_group_measured_fraction_max 1.000
_diffrn_reflns_theta_full 25.242
_diffrn_reflns_theta_max 27.999
_diffrn_reflns_theta_min 1.309
_diffrn_source 'fine-focus sealed tube'
_exptl_absorpt_coefficient_mu 0.121
_exptl_absorpt_correction_T_max 0.96
_exptl_absorpt_correction_T_min 0.93
_exptl_absorpt_correction_type multi-scan
_exptl_absorpt_process_details 'SADABS (Bruker, 2014)'
_exptl_crystal_colour yellow
_exptl_crystal_density_diffrn 1.267
_exptl_crystal_description prism
_exptl_crystal_F_000 488
_exptl_crystal_size_max 0.415
_exptl_crystal_size_mid 0.394
_exptl_crystal_size_min 0.363
_refine_diff_density_max 0.338
_refine_diff_density_min -0.214
_refine_diff_density_rms 0.040
_refine_ls_extinction_method none
_refine_ls_goodness_of_fit_ref 1.034
_refine_ls_hydrogen_treatment constr
_refine_ls_matrix_type full
_refine_ls_number_parameters 316
_refine_ls_number_reflns 5888
_refine_ls_number_restraints 0
_refine_ls_restrained_S_all 1.034
_refine_ls_R_factor_all 0.0399
_refine_ls_R_factor_gt 0.0354
_refine_ls_shift/su_max 0.001
_refine_ls_shift/su_mean 0.000
_refine_ls_structure_factor_coef Fsqd
_refine_ls_weighting_details 'w=1/[\s^2^(Fo^2^)+(0.0473P)^2^+0.4458P] where P=(Fo^2^+2Fc^2^)/3'
_refine_ls_weighting_scheme calc
_refine_ls_wR_factor_gt 0.0920
_refine_ls_wR_factor_ref 0.0964
_reflns_Friedel_coverage 0.000
_reflns_number_gt 5268
_reflns_number_total 5888
_reflns_threshold_expression 'I > 2\s(I)'
_cod_data_source_file c7cc08210j2.cif
_cod_data_source_block AX1325
_cod_database_code 7120879
_shelx_shelxl_version_number 2014/7
_shelx_space_group_comment
;
The symmetry employed for this shelxl refinement is uniquely defined
by the following loop, which should always be used as a source of
symmetry information in preference to the above space-group names.
They are only intended as comments.
;

loop_
_space_group_symop_operation_xyz
'x, y, z'
'-x, -y, -z'

loop_
_atom_site_label
_atom_site_type_symbol
_atom_site_fract_x
_atom_site_fract_y
_atom_site_fract_z
_atom_site_U_iso_or_equiv
_atom_site_adp_type
_atom_site_occupancy
_atom_site_site_symmetry_order
_atom_site_calc_flag
_atom_site_refinement_flags_posn
_atom_site_refinement_flags_adp
C1 C 0.77285(15) 0.56203(13) 0.08837(7) 0.0288(2) Uani 1 1 d . .
C2 C 0.85751(14) 0.53036(11) 0.17271(7) 0.0227(2) Uani 1 1 d . .
C3 C 0.91340(14) 0.39514(11) 0.18184(7) 0.0220(2) Uani 1 1 d . .
C4 C 0.86209(14) 0.33046(12) 0.10580(7) 0.0250(2) Uani 1 1 d . .
C5 C 0.77978(15) 0.43016(13) 0.05001(7) 0.0289(2) Uani 1 1 d . .
C6 C 0.71477(18) 0.40032(16) -0.02440(8) 0.0378(3) Uani 1 1 d . .
H6 H 0.6583 0.4697 -0.0612 0.045 Uiso 1 1 calc R U
C7 C 0.73413(18) 0.26576(17) -0.04419(8) 0.0412(3) Uani 1 1 d . .
H7 H 0.6919 0.2425 -0.0954 0.049 Uiso 1 1 calc R U
C8 C 0.81452(17) 0.16615(15) 0.01040(9) 0.0376(3) Uani 1 1 d . .
H8 H 0.8261 0.0747 -0.0038 0.045 Uiso 1 1 calc R U
C9 C 0.87964(16) 0.19677(13) 0.08651(8) 0.0312(3) Uani 1 1 d . .
H9 H 0.9343 0.1274 0.1238 0.037 Uiso 1 1 calc R U
C10 C 0.85870(14) 0.63808(11) 0.23161(7) 0.0230(2) Uani 1 1 d . .
C11 C 0.90356(17) 0.76110(13) 0.20074(9) 0.0336(3) Uani 1 1 d . .
H11 H 0.9375 0.7743 0.1415 0.040 Uiso 1 1 calc R U
C12 C 0.8986(2) 0.86377(13) 0.25650(11) 0.0423(3) Uani 1 1 d . .
H12 H 0.9319 0.9462 0.2353 0.051 Uiso 1 1 calc R U
C13 C 0.84585(19) 0.84749(13) 0.34243(10) 0.0394(3) Uani 1 1 d . .
H13 H 0.8414 0.9187 0.3800 0.047 Uiso 1 1 calc R U
C14 C 0.79957(17) 0.72715(13) 0.37351(8) 0.0323(3) Uani 1 1 d . .
H14 H 0.7631 0.7155 0.4326 0.039 Uiso 1 1 calc R U
C15 C 0.80630(14) 0.62304(11) 0.31855(7) 0.0251(2) Uani 1 1 d . .
H15 H 0.7747 0.5404 0.3405 0.030 Uiso 1 1 calc R U
C16 C 1.16946(14) 0.41302(11) 0.31762(7) 0.0213(2) Uani 1 1 d . .
C17 C 1.29286(16) 0.46613(13) 0.26269(8) 0.0298(2) Uani 1 1 d . .
H17 H 1.3068 0.4444 0.2039 0.036 Uiso 1 1 calc R U
C18 C 1.39539(17) 0.54981(14) 0.29197(9) 0.0352(3) Uani 1 1 d . .
H18 H 1.4764 0.5864 0.2532 0.042 Uiso 1 1 calc R U
C19 C 1.37932(16) 0.57981(13) 0.37784(9) 0.0333(3) Uani 1 1 d . .
H19 H 1.4499 0.6364 0.3983 0.040 Uiso 1 1 calc R U
C20 C 1.26016(16) 0.52716(13) 0.43377(8) 0.0306(3) Uani 1 1 d . .
H20 H 1.2500 0.5468 0.4929 0.037 Uiso 1 1 calc R U
C21 C 1.15502(15) 0.44553(11) 0.40394(7) 0.0249(2) Uani 1 1 d . .
H21 H 1.0721 0.4114 0.4429 0.030 Uiso 1 1 calc R U
C22 C 0.88429(14) 0.23478(10) 0.35264(7) 0.0213(2) Uani 1 1 d . .
C23 C 0.93384(15) 0.18245(11) 0.43392(7) 0.0243(2) Uani 1 1 d . .
H23 H 1.0508 0.1765 0.4470 0.029 Uiso 1 1 calc R U
C24 C 0.81510(17) 0.13912(12) 0.49557(8) 0.0296(2) Uani 1 1 d . .
H24 H 0.8509 0.1053 0.5504 0.036 Uiso 1 1 calc R U
C25 C 0.64463(17) 0.14517(12) 0.47707(9) 0.0335(3) Uani 1 1 d . .
H25 H 0.5635 0.1157 0.5192 0.040 Uiso 1 1 calc R U
C26 C 0.59292(16) 0.19429(13) 0.39697(9) 0.0342(3) Uani 1 1 d . .
H26 H 0.4764 0.1976 0.3839 0.041 Uiso 1 1 calc R U
C27 C 0.71129(15) 0.23875(12) 0.33559(8) 0.0282(2) Uani 1 1 d . .
H27 H 0.6741 0.2725 0.2810 0.034 Uiso 1 1 calc R U
C28 C 1.20413(14) 0.16278(11) 0.22165(7) 0.0223(2) Uani 1 1 d . .
C29 C 1.26581(17) 0.04494(12) 0.26865(8) 0.0313(3) Uani 1 1 d . .
H29 H 1.2144 0.0291 0.3247 0.038 Uiso 1 1 calc R U
C30 C 1.4014(2) -0.04986(14) 0.23484(10) 0.0424(3) Uani 1 1 d . .
H30 H 1.4423 -0.1291 0.2681 0.051 Uiso 1 1 calc R U
C31 C 1.47678(18) -0.02924(15) 0.15332(10) 0.0414(3) Uani 1 1 d . .
H31 H 1.5694 -0.0941 0.1304 0.050 Uiso 1 1 calc R U
C32 C 1.41686(17) 0.08628(14) 0.10511(9) 0.0365(3) Uani 1 1 d . .
H32 H 1.4675 0.1005 0.0487 0.044 Uiso 1 1 calc R U
C33 C 1.28264(16) 0.18149(12) 0.13914(8) 0.0292(2) Uani 1 1 d . .
H33 H 1.2433 0.2609 0.1057 0.035 Uiso 1 1 calc R U
O1 O 0.70934(14) 0.67230(10) 0.05981(6) 0.0415(2) Uani 1 1 d . .
Si1 Si 1.03997(4) 0.30054(3) 0.27045(2) 0.01924(8) Uani 1 1 d . .

loop_
_atom_site_aniso_label
_atom_site_aniso_U_11
_atom_site_aniso_U_22
_atom_site_aniso_U_33
_atom_site_aniso_U_23
_atom_site_aniso_U_13
_atom_site_aniso_U_12
C1 0.0263(6) 0.0348(6) 0.0221(5) 0.0021(4) -0.0022(4) 0.0024(5)
C2 0.0207(5) 0.0257(5) 0.0202(5) 0.0015(4) -0.0007(4) -0.0011(4)
C3 0.0218(5) 0.0250(5) 0.0190(5) -0.0012(4) -0.0012(4) -0.0035(4)
C4 0.0224(5) 0.0317(6) 0.0205(5) -0.0032(4) -0.0020(4) -0.0028(4)
C5 0.0267(6) 0.0373(6) 0.0207(5) -0.0020(4) -0.0024(4) 0.0004(5)
C6 0.0339(7) 0.0542(8) 0.0232(6) -0.0035(5) -0.0071(5) 0.0010(6)
C7 0.0347(7) 0.0639(9) 0.0268(6) -0.0159(6) -0.0065(5) -0.0065(6)
C8 0.0329(7) 0.0451(8) 0.0372(7) -0.0175(6) -0.0019(5) -0.0086(6)
C9 0.0313(6) 0.0334(6) 0.0300(6) -0.0060(5) -0.0049(5) -0.0060(5)
C10 0.0183(5) 0.0218(5) 0.0277(5) 0.0001(4) -0.0036(4) 0.0003(4)
C11 0.0330(6) 0.0277(6) 0.0394(7) 0.0055(5) -0.0024(5) -0.0056(5)
C12 0.0457(8) 0.0234(6) 0.0604(9) 0.0027(6) -0.0131(7) -0.0099(5)
C13 0.0412(7) 0.0263(6) 0.0522(8) -0.0119(6) -0.0181(6) 0.0003(5)
C14 0.0319(6) 0.0323(6) 0.0318(6) -0.0093(5) -0.0082(5) 0.0023(5)
C15 0.0238(5) 0.0233(5) 0.0276(5) -0.0022(4) -0.0037(4) -0.0014(4)
C16 0.0203(5) 0.0202(5) 0.0228(5) -0.0009(4) -0.0033(4) -0.0010(4)
C17 0.0310(6) 0.0359(6) 0.0242(5) -0.0018(5) -0.0005(4) -0.0110(5)
C18 0.0312(6) 0.0387(7) 0.0380(7) -0.0034(5) 0.0036(5) -0.0150(5)
C19 0.0277(6) 0.0322(6) 0.0428(7) -0.0124(5) -0.0006(5) -0.0098(5)
C20 0.0292(6) 0.0330(6) 0.0308(6) -0.0125(5) -0.0012(5) -0.0052(5)
C21 0.0234(5) 0.0259(5) 0.0251(5) -0.0044(4) 0.0004(4) -0.0036(4)
C22 0.0231(5) 0.0176(5) 0.0226(5) -0.0020(4) -0.0005(4) -0.0023(4)
C23 0.0274(5) 0.0220(5) 0.0238(5) -0.0010(4) -0.0019(4) -0.0050(4)
C24 0.0408(7) 0.0232(5) 0.0242(5) 0.0002(4) 0.0027(5) -0.0067(5)
C25 0.0349(6) 0.0261(6) 0.0382(7) -0.0025(5) 0.0123(5) -0.0083(5)
C26 0.0230(6) 0.0326(6) 0.0465(7) -0.0013(5) 0.0015(5) -0.0057(5)
C27 0.0252(6) 0.0274(6) 0.0314(6) 0.0009(4) -0.0033(4) -0.0030(4)
C28 0.0213(5) 0.0218(5) 0.0241(5) -0.0029(4) -0.0028(4) -0.0030(4)
C29 0.0357(6) 0.0265(6) 0.0297(6) 0.0000(5) -0.0036(5) 0.0000(5)
C30 0.0446(8) 0.0291(6) 0.0492(8) -0.0032(6) -0.0118(6) 0.0097(6)
C31 0.0305(6) 0.0403(7) 0.0507(8) -0.0202(6) -0.0039(6) 0.0071(5)
C32 0.0307(6) 0.0433(7) 0.0350(7) -0.0144(6) 0.0053(5) -0.0047(5)
C33 0.0311(6) 0.0288(6) 0.0269(6) -0.0030(4) 0.0009(5) -0.0044(5)
O1 0.0501(6) 0.0366(5) 0.0323(5) 0.0054(4) -0.0121(4) 0.0095(4)
Si1 0.02004(15) 0.01929(14) 0.01799(14) -0.00010(10) -0.00248(10) -0.00212(10)

loop_
_atom_type_symbol
_atom_type_description
_atom_type_scat_dispersion_real
_atom_type_scat_dispersion_imag
_atom_type_scat_source
C C 0.0033 0.0016 'International Tables Vol C Tables 4.2.6.8 and 6.1.1.4'
H H 0.0000 0.0000 'International Tables Vol C Tables 4.2.6.8 and 6.1.1.4'
O O 0.0106 0.0060 'International Tables Vol C Tables 4.2.6.8 and 6.1.1.4'
Si Si 0.0817 0.0704 'International Tables Vol C Tables 4.2.6.8 and 6.1.1.4'

loop_
_geom_angle_atom_site_label_1
_geom_angle_atom_site_label_2
_geom_angle_atom_site_label_3
_geom_angle
O1 C1 C5 127.57(11)
O1 C1 C2 126.73(12)
C5 C1 C2 105.68(10)
C3 C2 C10 130.59(10)
C3 C2 C1 109.13(10)
C10 C2 C1 120.15(10)
C2 C3 C4 108.07(9)
C2 C3 Si1 127.59(8)
C4 C3 Si1 124.31(8)
C9 C4 C5 119.45(11)
C9 C4 C3 131.17(11)
C5 C4 C3 109.35(10)
C6 C5 C4 122.31(12)
C6 C5 C1 129.92(12)
C4 C5 C1 107.71(10)
C5 C6 C7 118.17(13)
C5 C6 H6 120.9
C7 C6 H6 120.9
C8 C7 C6 120.19(12)
C8 C7 H7 119.9
C6 C7 H7 119.9
C7 C8 C9 121.53(13)
C7 C8 H8 119.2
C9 C8 H8 119.2
C4 C9 C8 118.34(12)
C4 C9 H9 120.8
C8 C9 H9 120.8
C15 C10 C11 118.40(11)
C15 C10 C2 120.86(10)
C11 C10 C2 120.65(11)
C12 C11 C10 120.16(12)
C12 C11 H11 119.9
C10 C11 H11 119.9
C13 C12 C11 120.75(12)
C13 C12 H12 119.6
C11 C12 H12 119.6
C14 C13 C12 119.66(12)
C14 C13 H13 120.2
C12 C13 H13 120.2
C13 C14 C15 120.10(12)
C13 C14 H14 119.9
C15 C14 H14 119.9
C14 C15 C10 120.92(11)
C14 C15 H15 119.5
C10 C15 H15 119.5
C21 C16 C17 117.41(10)
C21 C16 Si1 125.03(8)
C17 C16 Si1 117.54(8)
C18 C17 C16 121.61(11)
C18 C17 H17 119.2
C16 C17 H17 119.2
C19 C18 C17 119.85(12)
C19 C18 H18 120.1
C17 C18 H18 120.1
C20 C19 C18 119.74(11)
C20 C19 H19 120.1
C18 C19 H19 120.1
C19 C20 C21 120.33(11)
C19 C20 H20 119.8
C21 C20 H20 119.8
C20 C21 C16 121.05(11)
C20 C21 H21 119.5
C16 C21 H21 119.5
C27 C22 C23 117.26(10)
C27 C22 Si1 120.77(8)
C23 C22 Si1 121.96(8)
C24 C23 C22 121.32(11)
C24 C23 H23 119.3
C22 C23 H23 119.3
C25 C24 C23 120.09(11)
C25 C24 H24 120.0
C23 C24 H24 120.0
C26 C25 C24 119.79(11)
C26 C25 H25 120.1
C24 C25 H25 120.1
C25 C26 C27 120.11(12)
C25 C26 H26 119.9
C27 C26 H26 119.9
C26 C27 C22 121.41(11)
C26 C27 H27 119.3
C22 C27 H27 119.3
C29 C28 C33 117.51(11)
C29 C28 Si1 121.74(9)
C33 C28 Si1 120.40(8)
C30 C29 C28 121.12(12)
C30 C29 H29 119.4
C28 C29 H29 119.4
C31 C30 C29 120.33(13)
C31 C30 H30 119.8
C29 C30 H30 119.8
C30 C31 C32 119.65(12)
C30 C31 H31 120.2
C32 C31 H31 120.2
C31 C32 C33 120.03(12)
C31 C32 H32 120.0
C33 C32 H32 120.0
C32 C33 C28 121.35(12)
C32 C33 H33 119.3
C28 C33 H33 119.3
C28 Si1 C22 112.47(5)
C28 Si1 C16 105.19(5)
C22 Si1 C16 112.30(5)
C28 Si1 C3 108.32(5)
C22 Si1 C3 108.48(5)
C16 Si1 C3 109.99(5)

loop_
_geom_bond_atom_site_label_1
_geom_bond_atom_site_label_2
_geom_bond_distance
C1 O1 1.2131(15)
C1 C5 1.4847(18)
C1 C2 1.5182(15)
C2 C3 1.3624(15)
C2 C10 1.4693(15)
C3 C4 1.5069(15)
C3 Si1 1.8866(11)
C4 C9 1.3828(17)
C4 C5 1.3975(16)
C5 C6 1.3792(17)
C6 C7 1.392(2)
C6 H6 0.9500
C7 C8 1.380(2)
C7 H7 0.9500
C8 C9 1.4058(17)
C8 H8 0.9500
C9 H9 0.9500
C10 C15 1.3934(16)
C10 C11 1.3999(16)
C11 C12 1.388(2)
C11 H11 0.9500
C12 C13 1.381(2)
C12 H12 0.9500
C13 C14 1.380(2)
C13 H13 0.9500
C14 C15 1.3891(16)
C14 H14 0.9500
C15 H15 0.9500
C16 C21 1.3981(15)
C16 C17 1.3990(16)
C16 Si1 1.8744(11)
C17 C18 1.3883(18)
C17 H17 0.9500
C18 C19 1.3839(19)
C18 H18 0.9500
C19 C20 1.3818(18)
C19 H19 0.9500
C20 C21 1.3916(16)
C20 H20 0.9500
C21 H21 0.9500
C22 C27 1.4021(16)
C22 C23 1.4053(15)
C22 Si1 1.8743(11)
C23 C24 1.3913(16)
C23 H23 0.9500
C24 C25 1.3857(19)
C24 H24 0.9500
C25 C26 1.385(2)
C25 H25 0.9500
C26 C27 1.3912(17)
C26 H26 0.9500
C27 H27 0.9500
C28 C29 1.3942(16)
C28 C33 1.3992(16)
C28 Si1 1.8737(11)
C29 C30 1.3922(18)
C29 H29 0.9500
C30 C31 1.379(2)
C30 H30 0.9500
C31 C32 1.383(2)
C31 H31 0.9500
C32 C33 1.3891(17)
C32 H32 0.9500
C33 H33 0.9500

loop_
_geom_torsion_atom_site_label_1
_geom_torsion_atom_site_label_2
_geom_torsion_atom_site_label_3
_geom_torsion_atom_site_label_4
_geom_torsion
O1 C1 C2 C3 -179.81(12)
C5 C1 C2 C3 1.79(13)
O1 C1 C2 C10 3.90(18)
C5 C1 C2 C10 -174.50(10)
C10 C2 C3 C4 173.54(11)
C1 C2 C3 C4 -2.23(12)
C10 C2 C3 Si1 -8.45(18)
C1 C2 C3 Si1 175.78(8)
C2 C3 C4 C9 -176.18(12)
Si1 C3 C4 C9 5.73(18)
C2 C3 C4 C5 1.92(13)
Si1 C3 C4 C5 -176.17(8)
C9 C4 C5 C6 -0.08(18)
C3 C4 C5 C6 -178.44(11)
C9 C4 C5 C1 177.61(11)
C3 C4 C5 C1 -0.75(13)
O1 C1 C5 C6 -1.5(2)
C2 C1 C5 C6 176.90(13)
O1 C1 C5 C4 -178.93(13)
C2 C1 C5 C4 -0.55(13)
C4 C5 C6 C7 -0.6(2)
C1 C5 C6 C7 -177.71(12)
C5 C6 C7 C8 0.8(2)
C6 C7 C8 C9 -0.4(2)
C5 C4 C9 C8 0.50(18)
C3 C4 C9 C8 178.44(11)
C7 C8 C9 C4 -0.3(2)
C3 C2 C10 C15 -44.99(17)
C1 C2 C10 C15 130.39(11)
C3 C2 C10 C11 138.52(13)
C1 C2 C10 C11 -46.11(15)
C15 C10 C11 C12 1.25(18)
C2 C10 C11 C12 177.83(12)
C10 C11 C12 C13 -1.5(2)
C11 C12 C13 C14 0.8(2)
C12 C13 C14 C15 0.1(2)
C13 C14 C15 C10 -0.30(18)
C11 C10 C15 C14 -0.36(17)
C2 C10 C15 C14 -176.94(10)
C21 C16 C17 C18 -1.08(18)
Si1 C16 C17 C18 -179.67(10)
C16 C17 C18 C19 1.5(2)
C17 C18 C19 C20 -0.6(2)
C18 C19 C20 C21 -0.8(2)
C19 C20 C21 C16 1.17(18)
C17 C16 C21 C20 -0.25(17)
Si1 C16 C21 C20 178.21(9)
C27 C22 C23 C24 -1.37(16)
Si1 C22 C23 C24 177.31(9)
C22 C23 C24 C25 0.95(17)
C23 C24 C25 C26 0.10(18)
C24 C25 C26 C27 -0.68(19)
C25 C26 C27 C22 0.23(19)
C23 C22 C27 C26 0.78(17)
Si1 C22 C27 C26 -177.91(9)
C33 C28 C29 C30 0.53(19)
Si1 C28 C29 C30 -172.74(11)
C28 C29 C30 C31 -0.6(2)
C29 C30 C31 C32 0.0(2)
C30 C31 C32 C33 0.6(2)
C31 C32 C33 C28 -0.7(2)
C29 C28 C33 C32 0.09(18)
Si1 C28 C33 C32 173.46(10)
C29 C28 Si1 C22 -32.91(11)
C33 C28 Si1 C22 154.01(9)
C29 C28 Si1 C16 89.63(10)
C33 C28 Si1 C16 -83.45(10)
C29 C28 Si1 C3 -152.80(10)
C33 C28 Si1 C3 34.12(11)
C27 C22 Si1 C28 -108.78(9)
C23 C22 Si1 C28 72.58(10)
C27 C22 Si1 C16 132.79(9)
C23 C22 Si1 C16 -45.85(10)
C27 C22 Si1 C3 11.01(10)
C23 C22 Si1 C3 -167.62(9)
C21 C16 Si1 C28 -122.39(10)
C17 C16 Si1 C28 56.07(10)
C21 C16 Si1 C22 0.26(11)
C17 C16 Si1 C22 178.72(9)
C21 C16 Si1 C3 121.17(10)
C17 C16 Si1 C3 -60.37(10)
C2 C3 Si1 C28 -140.84(10)
C4 C3 Si1 C28 36.87(10)
C2 C3 Si1 C22 96.81(10)
C4 C3 Si1 C22 -85.48(10)
C2 C3 Si1 C16 -26.37(11)
C4 C3 Si1 C16 151.34(9)
